data_7201467
loop_
_publ_author_name
'Ringstrand, Bryan'
'Kaszynski, Piotr'
'Januszko, Adam'
'Young, Victor G.'

_publ_section_title
;
 Polar derivatives of the [closo-1-CB9H10]&#x2212; cluster as positive
 \D\e additives to nematic hosts
;
_journal_issue 48
_journal_name_full 'Journal of Materials Chemistry'
_journal_page_first 9204
_journal_paper_doi 10.1039/b913701g
_journal_volume 19
_journal_year 2009
_chemical_formula_moiety 'C19 H44 B9 N'
_chemical_formula_sum 'C19 H44 B9 N'
_chemical_formula_weight 383.84
_chemical_name_common cmc0545a
_chemical_name_systematic
;
?
;
_space_group_IT_number 2
_symmetry_cell_setting triclinic
_symmetry_space_group_name_Hall '-P 1'
_symmetry_space_group_name_H-M 'P -1'
_atom_sites_solution_hydrogens geom
_atom_sites_solution_primary direct
_atom_sites_solution_secondary difmap
_audit_creation_method SHELXL-97
_cell_angle_alpha 93.804(9)
_cell_angle_beta 90.249(10)
_cell_angle_gamma 102.587(10)
_cell_formula_units_Z 2
_cell_length_a 9.766(2)
_cell_length_b 10.481(3)
_cell_length_c 12.098(3)
_cell_measurement_reflns_used 2742
_cell_measurement_temperature 95(2)
_cell_measurement_theta_max 17.43
_cell_measurement_theta_min 2.57
_cell_volume 1205.7(5)
_computing_cell_refinement 'Bruker SMART'
_computing_data_collection 'Bruker SMART'
_computing_data_reduction 'Bruker SAINT'
_computing_molecular_graphics 'Bruker SHELXTL'
_computing_publication_material 'Bruker SHELXTL'
_computing_structure_refinement 'Bruker SHELXTL'
_computing_structure_solution 'Bruker SHELXTL'
_diffrn_ambient_temperature 95(2)
_diffrn_measured_fraction_theta_full 0.970
_diffrn_measured_fraction_theta_max 0.970
_diffrn_measurement_device_type 'CCD area detector'
_diffrn_measurement_method 'phi and omega scans'
_diffrn_radiation_monochromator 'double diamond'
_diffrn_radiation_source 'APS 15-ID-C'
_diffrn_radiation_type synchrotron
_diffrn_radiation_wavelength 0.49595
_diffrn_reflns_av_R_equivalents 0.0645
_diffrn_reflns_av_sigmaI/netI 0.0506
_diffrn_reflns_limit_h_max 11
_diffrn_reflns_limit_h_min -11
_diffrn_reflns_limit_k_max 12
_diffrn_reflns_limit_k_min -12
_diffrn_reflns_limit_l_max 14
_diffrn_reflns_limit_l_min 0
_diffrn_reflns_number 18929
_diffrn_reflns_theta_full 17.46
_diffrn_reflns_theta_max 17.46
_diffrn_reflns_theta_min 2.91
_exptl_absorpt_coefficient_mu 0.013
_exptl_absorpt_correction_T_max 0.99
_exptl_absorpt_correction_T_min 0.98
_exptl_absorpt_correction_type multi-scan
_exptl_absorpt_process_details 'SADABS (Sheldrick, 2003)'
_exptl_crystal_colour Colorless
_exptl_crystal_density_diffrn 1.057
_exptl_crystal_density_method 'not measured'
_exptl_crystal_description Plate
_exptl_crystal_F_000 420
_exptl_crystal_size_max 0.020
_exptl_crystal_size_mid 0.010
_exptl_crystal_size_min 0.005
_refine_diff_density_max 0.360
_refine_diff_density_min -0.298
_refine_diff_density_rms 0.064
_refine_ls_extinction_method none
_refine_ls_goodness_of_fit_ref 1.079
_refine_ls_hydrogen_treatment riding
_refine_ls_matrix_type full
_refine_ls_number_parameters 264
_refine_ls_number_reflns 4348
_refine_ls_number_restraints 0
_refine_ls_restrained_S_all 1.079
_refine_ls_R_factor_all 0.0747
_refine_ls_R_factor_gt 0.0641
_refine_ls_shift/su_max 0.000
_refine_ls_shift/su_mean 0.000
_refine_ls_structure_factor_coef Fsqd
_refine_ls_weighting_details 'calc w=1/[\s^2^(Fo^2^)+(0.0925P)^2^+0.8378P] where P=(Fo^2^+2Fc^2^)/3'
_refine_ls_weighting_scheme calc
_refine_ls_wR_factor_gt 0.1789
_refine_ls_wR_factor_ref 0.1859
_reflns_number_gt 3664
_reflns_number_total 4348
_reflns_threshold_expression >2sigma(I)
_cod_data_source_file b913701g.txt
_cod_data_source_block cmc0545a
_cod_depositor_comments
;
The following automatic conversions were performed:
'_symmetry_cell_setting' value 'Triclinic' changed to 'triclinic'
according to '/home/saulius/struct/CIF-dictionaries/cif_core.dic'
dictionary named 'cif_core.dic' version 2.4.1 from
2010-06-29.

'_exptl_absorpt_correction_type' value 'Multi-scan' changed
to 'multi-scan' according to
'/home/saulius/struct/CIF-dictionaries/cif_core.dic' dictionary named
'cif_core.dic' version 2.4.1 from 2010-06-29.

Automatic conversion script
Id: cif_fix_enum 1527 2010-12-29 10:47:43Z saulius 
;
_cod_original_sg_symbol_H-M 'P-1 '
_cod_database_code 7201467

loop_
_symmetry_equiv_pos_as_xyz
'x, y, z'
'-x, -y, -z'

loop_
_atom_site_label
_atom_site_type_symbol
_atom_site_fract_x
_atom_site_fract_y
_atom_site_fract_z
_atom_site_U_iso_or_equiv
_atom_site_adp_type
_atom_site_occupancy
_atom_site_symmetry_multiplicity
_atom_site_calc_flag
_atom_site_refinement_flags
_atom_site_disorder_assembly
_atom_site_disorder_group
C1 C -0.3546(2) 0.9272(2) -0.07849(19) 0.0299(5) Uani 1 1 d . . .
H1A H -0.3987 1.0025 -0.0811 0.045 Uiso 1 1 calc R . .
H1B H -0.4273 0.8470 -0.0739 0.045 Uiso 1 1 calc R . .
H1C H -0.3003 0.9199 -0.1457 0.045 Uiso 1 1 calc R . .
C2 C -0.2570(2) 0.94625(19) 0.02313(17) 0.0237(5) Uani 1 1 d . . .
H2A H -0.3138 0.9464 0.0907 0.028 Uiso 1 1 calc R . .
H2B H -0.1916 1.0329 0.0227 0.028 Uiso 1 1 calc R . .
C3 C -0.1716(2) 0.84010(19) 0.02804(17) 0.0220(4) Uani 1 1 d . . .
H3A H -0.2368 0.7533 0.0273 0.026 Uiso 1 1 calc R . .
H3B H -0.1135 0.8410 -0.0389 0.026 Uiso 1 1 calc R . .
C4 C -0.0762(2) 0.85881(19) 0.13095(17) 0.0216(4) Uani 1 1 d . . .
H4A H -0.1354 0.8526 0.1975 0.026 Uiso 1 1 calc R . .
H4B H -0.0159 0.9482 0.1341 0.026 Uiso 1 1 calc R . .
C5 C 0.0180(2) 0.75967(19) 0.13545(17) 0.0221(4) Uani 1 1 d . . .
H5A H 0.0793 0.7671 0.0701 0.026 Uiso 1 1 calc R . .
H5B H -0.0416 0.6700 0.1312 0.026 Uiso 1 1 calc R . .
C6 C 0.1101(2) 0.7802(2) 0.24121(17) 0.0229(4) Uani 1 1 d . . .
H6A H 0.0481 0.7601 0.3052 0.027 Uiso 1 1 calc R . .
H6B H 0.1574 0.8740 0.2511 0.027 Uiso 1 1 calc R . .
B1 B 0.2267(2) 0.6952(2) 0.24428(19) 0.0205(5) Uani 1 1 d . . .
B2 B 0.2271(2) 0.5390(2) 0.19121(18) 0.0200(5) Uani 1 1 d . . .
H2C H 0.1310 0.4818 0.1453 0.024 Uiso 1 1 calc R . .
B3 B 0.2596(2) 0.5917(2) 0.33995(18) 0.0215(5) Uani 1 1 d . . .
H3C H 0.1891 0.5761 0.4129 0.026 Uiso 1 1 calc R . .
B4 B 0.3914(2) 0.7362(2) 0.30254(19) 0.0215(5) Uani 1 1 d . . .
H4C H 0.4265 0.8361 0.3455 0.026 Uiso 1 1 calc R . .
B5 B 0.3600(2) 0.6838(2) 0.15439(19) 0.0206(5) Uani 1 1 d . . .
H5C H 0.3699 0.7417 0.0792 0.025 Uiso 1 1 calc R . .
B6 B 0.3277(2) 0.4570(2) 0.27810(18) 0.0193(5) Uani 1 1 d . . .
H6C H 0.2849 0.3539 0.3001 0.023 Uiso 1 1 calc R . .
B7 B 0.4438(2) 0.5971(2) 0.35747(18) 0.0197(5) Uani 1 1 d . . .
H7A H 0.4924 0.6047 0.4423 0.024 Uiso 1 1 calc R . .
B8 B 0.5162(2) 0.6625(2) 0.22505(19) 0.0198(5) Uani 1 1 d . . .
H8C H 0.6221 0.7216 0.2051 0.024 Uiso 1 1 calc R . .
B9 B 0.3982(2) 0.5214(2) 0.14670(18) 0.0185(5) Uani 1 1 d . . .
H9C H 0.4110 0.4690 0.0649 0.022 Uiso 1 1 calc R . .
C7 C 0.49300(18) 0.51178(18) 0.25517(15) 0.0166(4) Uani 1 1 d . . .
C8 C 0.55562(19) 0.30745(18) 0.31417(16) 0.0193(4) Uani 1 1 d . . .
H8A H 0.4910 0.2470 0.2611 0.023 Uiso 1 1 calc R . .
H8B H 0.5033 0.3211 0.3823 0.023 Uiso 1 1 calc R . .
C9 C 0.68078(19) 0.24662(19) 0.34249(16) 0.0204(4) Uani 1 1 d . . .
H9A H 0.6564 0.1511 0.3228 0.024 Uiso 1 1 calc R . .
H9B H 0.7018 0.2605 0.4231 0.024 Uiso 1 1 calc R . .
C10 C 0.72969(19) 0.51642(18) 0.33624(16) 0.0198(4) Uani 1 1 d . . .
H10A H 0.7008 0.5187 0.4146 0.024 Uiso 1 1 calc R . .
H10B H 0.7549 0.6077 0.3140 0.024 Uiso 1 1 calc R . .
C11 C 0.85816(19) 0.45336(18) 0.32471(16) 0.0196(4) Uani 1 1 d . . .
H11A H 0.9267 0.5031 0.2746 0.024 Uiso 1 1 calc R . .
H11B H 0.9045 0.4562 0.3981 0.024 Uiso 1 1 calc R . .
C12 C 0.6654(2) 0.41089(19) 0.14927(16) 0.0201(4) Uani 1 1 d . . .
H12A H 0.7180 0.4938 0.1212 0.024 Uiso 1 1 calc R . .
H12B H 0.5867 0.3730 0.0969 0.024 Uiso 1 1 calc R . .
C13 C 0.7633(2) 0.3141(2) 0.15729(16) 0.0229(5) Uani 1 1 d . . .
H13A H 0.7132 0.2254 0.1290 0.028 Uiso 1 1 calc R . .
H13B H 0.8463 0.3415 0.1108 0.028 Uiso 1 1 calc R . .
C14 C 0.81116(19) 0.31043(19) 0.27782(16) 0.0194(4) Uani 1 1 d . . .
N1 N 0.60842(16) 0.43817(15) 0.26348(13) 0.0170(4) Uani 1 1 d . . .
C15 C 0.9278(2) 0.23282(19) 0.28243(17) 0.0223(5) Uani 1 1 d . . .
H15A H 0.8867 0.1404 0.2576 0.027 Uiso 1 1 calc R . .
H15B H 0.9998 0.2673 0.2282 0.027 Uiso 1 1 calc R . .
C16 C 1.0017(2) 0.23443(19) 0.39424(17) 0.0222(4) Uani 1 1 d . . .
H16A H 0.9305 0.2133 0.4521 0.027 Uiso 1 1 calc R . .
H16B H 1.0588 0.3235 0.4137 0.027 Uiso 1 1 calc R . .
C17 C 1.0967(2) 0.13557(19) 0.39208(17) 0.0215(4) Uani 1 1 d . . .
H17A H 1.0370 0.0460 0.3904 0.026 Uiso 1 1 calc R . .
H17B H 1.1508 0.1426 0.3229 0.026 Uiso 1 1 calc R . .
C18 C 1.1991(2) 0.1542(2) 0.49030(18) 0.0253(5) Uani 1 1 d . . .
H18A H 1.1455 0.1439 0.5596 0.030 Uiso 1 1 calc R . .
H18B H 1.2575 0.2444 0.4936 0.030 Uiso 1 1 calc R . .
C19 C 1.2953(2) 0.0562(2) 0.4831(2) 0.0354(6) Uani 1 1 d . . .
H19A H 1.3586 0.0718 0.5480 0.053 Uiso 1 1 calc R . .
H19B H 1.3504 0.0674 0.4156 0.053 Uiso 1 1 calc R . .
H19C H 1.2381 -0.0333 0.4812 0.053 Uiso 1 1 calc R . .

loop_
_atom_site_aniso_label
_atom_site_aniso_U_11
_atom_site_aniso_U_22
_atom_site_aniso_U_33
_atom_site_aniso_U_23
_atom_site_aniso_U_13
_atom_site_aniso_U_12
C1 0.0225(11) 0.0344(12) 0.0361(12) 0.0045(9) 0.0019(9) 0.0128(9)
C2 0.0193(10) 0.0233(10) 0.0309(11) 0.0015(8) 0.0031(8) 0.0098(8)
C3 0.0186(10) 0.0225(10) 0.0272(11) 0.0006(8) 0.0041(8) 0.0098(8)
C4 0.0148(9) 0.0223(10) 0.0296(11) 0.0003(8) 0.0031(8) 0.0088(8)
C5 0.0169(10) 0.0235(10) 0.0289(11) 0.0016(8) 0.0056(8) 0.0110(8)
C6 0.0146(9) 0.0275(10) 0.0294(11) -0.0013(8) 0.0031(8) 0.0118(8)
B1 0.0132(10) 0.0251(11) 0.0253(12) -0.0011(9) 0.0039(8) 0.0097(8)
B2 0.0123(10) 0.0240(11) 0.0249(11) 0.0005(9) 0.0051(8) 0.0069(8)
B3 0.0136(10) 0.0298(12) 0.0234(11) -0.0002(9) 0.0056(8) 0.0102(9)
B4 0.0152(11) 0.0224(11) 0.0292(12) -0.0011(9) 0.0036(9) 0.0102(8)
B5 0.0141(10) 0.0245(11) 0.0257(11) 0.0027(9) 0.0048(8) 0.0095(8)
B6 0.0114(10) 0.0232(11) 0.0251(11) 0.0016(9) 0.0061(8) 0.0075(8)
B7 0.0125(10) 0.0266(11) 0.0221(11) -0.0019(9) 0.0048(8) 0.0098(8)
B8 0.0125(10) 0.0216(11) 0.0273(12) 0.0021(9) 0.0047(8) 0.0076(8)
B9 0.0133(10) 0.0229(11) 0.0212(11) 0.0020(8) 0.0057(8) 0.0081(8)
C7 0.0105(9) 0.0214(10) 0.0201(10) 0.0008(7) 0.0053(7) 0.0083(7)
C8 0.0138(9) 0.0208(10) 0.0250(10) 0.0019(8) 0.0042(7) 0.0071(7)
C9 0.0150(9) 0.0218(10) 0.0271(10) 0.0041(8) 0.0031(8) 0.0091(7)
C10 0.0119(9) 0.0218(10) 0.0269(10) -0.0007(8) 0.0030(7) 0.0071(7)
C11 0.0117(9) 0.0233(10) 0.0262(10) 0.0014(8) 0.0052(7) 0.0090(7)
C12 0.0172(10) 0.0273(10) 0.0197(10) 0.0023(8) 0.0075(7) 0.0132(8)
C13 0.0176(10) 0.0300(11) 0.0257(11) 0.0002(8) 0.0047(8) 0.0156(8)
C14 0.0139(9) 0.0235(10) 0.0237(10) 0.0013(8) 0.0039(7) 0.0104(8)
N1 0.0115(8) 0.0203(8) 0.0217(8) 0.0014(6) 0.0058(6) 0.0089(6)
C15 0.0177(10) 0.0253(10) 0.0277(11) 0.0005(8) 0.0044(8) 0.0135(8)
C16 0.0149(9) 0.0247(10) 0.0296(11) 0.0021(8) 0.0050(8) 0.0096(8)
C17 0.0146(9) 0.0213(10) 0.0307(11) 0.0021(8) 0.0033(8) 0.0081(8)
C18 0.0188(10) 0.0257(11) 0.0326(11) 0.0030(8) 0.0017(8) 0.0072(8)
C19 0.0239(11) 0.0277(12) 0.0573(15) 0.0041(10) -0.0102(10) 0.0111(9)

loop_
_atom_type_symbol
_atom_type_description
_atom_type_scat_dispersion_real
_atom_type_scat_dispersion_imag
_atom_type_scat_source
C C 0.0010 0.0010 'International Tables Vol C Tables 4.2.6.8 and 6.1.1.4'
H H 0.0000 0.0000 'International Tables Vol C Tables 4.2.6.8 and 6.1.1.4'
B B 0.0000 0.0000 'International Tables Vol C Tables 4.2.6.8 and 6.1.1.4'
N N 0.0020 0.0010 'International Tables Vol C Tables 4.2.6.8 and 6.1.1.4'

loop_
_geom_angle_atom_site_label_1
_geom_angle_atom_site_label_2
_geom_angle_atom_site_label_3
_geom_angle
_geom_angle_site_symmetry_1
_geom_angle_site_symmetry_3
_geom_angle_publ_flag
C2 C1 H1A 109.5 . . ?
C2 C1 H1B 109.5 . . ?
H1A C1 H1B 109.5 . . ?
C2 C1 H1C 109.5 . . ?
H1A C1 H1C 109.5 . . ?
H1B C1 H1C 109.5 . . ?
C1 C2 C3 113.29(17) . . ?
C1 C2 H2A 108.9 . . ?
C3 C2 H2A 108.9 . . ?
C1 C2 H2B 108.9 . . ?
C3 C2 H2B 108.9 . . ?
H2A C2 H2B 107.7 . . ?
C4 C3 C2 112.85(16) . . ?
C4 C3 H3A 109.0 . . ?
C2 C3 H3A 109.0 . . ?
C4 C3 H3B 109.0 . . ?
C2 C3 H3B 109.0 . . ?
H3A C3 H3B 107.8 . . ?
C3 C4 C5 114.53(16) . . ?
C3 C4 H4A 108.6 . . ?
C5 C4 H4A 108.6 . . ?
C3 C4 H4B 108.6 . . ?
C5 C4 H4B 108.6 . . ?
H4A C4 H4B 107.6 . . ?
C4 C5 C6 112.86(16) . . ?
C4 C5 H5A 109.0 . . ?
C6 C5 H5A 109.0 . . ?
C4 C5 H5B 109.0 . . ?
C6 C5 H5B 109.0 . . ?
H5A C5 H5B 107.8 . . ?
C5 C6 B1 115.90(16) . . ?
C5 C6 H6A 108.3 . . ?
B1 C6 H6A 108.3 . . ?
C5 C6 H6B 108.3 . . ?
B1 C6 H6B 108.3 . . ?
H6A C6 H6B 107.4 . . ?
C6 B1 B4 129.18(17) . . ?
C6 B1 B3 130.49(17) . . ?
B4 B1 B3 65.22(13) . . ?
C6 B1 B5 130.34(18) . . ?
B4 B1 B5 65.09(13) . . ?
B3 B1 B5 99.15(15) . . ?
C6 B1 B2 131.51(17) . . ?
B4 B1 B2 99.31(15) . . ?
B3 B1 B2 65.31(13) . . ?
B5 B1 B2 65.09(13) . . ?
B1 B2 B9 112.56(15) . . ?
B1 B2 B6 111.99(16) . . ?
B9 B2 B6 61.41(12) . . ?
B1 B2 B5 57.42(12) . . ?
B9 B2 B5 59.66(12) . . ?
B6 B2 B5 102.30(14) . . ?
B1 B2 B3 57.17(12) . . ?
B9 B2 B3 102.09(14) . . ?
B6 B2 B3 59.11(12) . . ?
B5 B2 B3 89.76(14) . . ?
B1 B2 H2C 118.3 . . ?
B9 B2 H2C 119.9 . . ?
B6 B2 H2C 120.2 . . ?
B5 B2 H2C 131.1 . . ?
B3 B2 H2C 131.5 . . ?
B1 B3 B7 112.63(16) . . ?
B1 B3 B6 112.55(16) . . ?
B7 B3 B6 61.90(12) . . ?
B1 B3 B4 57.26(12) . . ?
B7 B3 B4 59.60(12) . . ?
B6 B3 B4 102.61(14) . . ?
B1 B3 B2 57.52(12) . . ?
B7 B3 B2 102.73(14) . . ?
B6 B3 B2 59.36(12) . . ?
B4 B3 B2 89.97(14) . . ?
B1 B3 H3C 118.1 . . ?
B7 B3 H3C 119.6 . . ?
B6 B3 H3C 119.8 . . ?
B4 B3 H3C 131.2 . . ?
B2 B3 H3C 131.1 . . ?
B1 B4 B7 112.27(16) . . ?
B1 B4 B8 112.63(16) . . ?
B7 B4 B8 61.99(12) . . ?
B1 B4 B5 57.73(12) . . ?
B7 B4 B5 102.61(14) . . ?
B8 B4 B5 59.31(12) . . ?
B1 B4 B3 57.52(12) . . ?
B7 B4 B3 58.95(12) . . ?
B8 B4 B3 102.39(14) . . ?
B5 B4 B3 90.22(14) . . ?
B1 B4 H4C 118.0 . . ?
B7 B4 H4C 119.9 . . ?
B8 B4 H4C 119.8 . . ?
B5 B4 H4C 130.9 . . ?
B3 B4 H4C 131.3 . . ?
B1 B5 B8 112.30(16) . . ?
B1 B5 B9 111.87(16) . . ?
B8 B5 B9 61.86(12) . . ?
B1 B5 B4 57.18(12) . . ?
B8 B5 B4 59.49(12) . . ?
B9 B5 B4 102.30(15) . . ?
B1 B5 B2 57.49(12) . . ?
B8 B5 B2 102.49(15) . . ?
B9 B5 B2 58.85(11) . . ?
B4 B5 B2 90.05(14) . . ?
B1 B5 H5C 118.4 . . ?
B8 B5 H5C 119.7 . . ?
B9 B5 H5C 120.2 . . ?
B4 B5 H5C 131.1 . . ?
B2 B5 H5C 131.2 . . ?
C7 B6 B3 107.71(15) . . ?
C7 B6 B2 108.19(15) . . ?
B3 B6 B2 61.53(12) . . ?
C7 B6 B9 55.37(11) . . ?
B3 B6 B9 102.11(14) . . ?
B2 B6 B9 59.00(11) . . ?
C7 B6 B7 54.85(11) . . ?
B3 B6 B7 58.79(12) . . ?
B2 B6 B7 102.06(15) . . ?
B9 B6 B7 90.41(13) . . ?
C7 B6 H6C 122.2 . . ?
B3 B6 H6C 121.1 . . ?
B2 B6 H6C 120.9 . . ?
B9 B6 H6C 130.6 . . ?
B7 B6 H6C 130.9 . . ?
C7 B7 B3 108.54(15) . . ?
C7 B7 B4 107.93(16) . . ?
B3 B7 B4 61.46(12) . . ?
C7 B7 B6 55.25(11) . . ?
B3 B7 B6 59.31(12) . . ?
B4 B7 B6 102.09(15) . . ?
C7 B7 B8 54.61(11) . . ?
B3 B7 B8 102.09(15) . . ?
B4 B7 B8 59.06(12) . . ?
B6 B7 B8 89.86(13) . . ?
C7 B7 H7A 122.1 . . ?
B3 B7 H7A 120.6 . . ?
B4 B7 H7A 121.0 . . ?
B6 B7 H7A 130.8 . . ?
B8 B7 H7A 131.1 . . ?
C7 B8 B5 108.51(15) . . ?
C7 B8 B4 107.96(15) . . ?
B5 B8 B4 61.20(12) . . ?
C7 B8 B9 55.12(11) . . ?
B5 B8 B9 59.28(12) . . ?
B4 B8 B9 101.69(14) . . ?
C7 B8 B7 54.76(11) . . ?
B5 B8 B7 101.81(14) . . ?
B4 B8 B7 58.95(12) . . ?
B9 B8 B7 89.53(13) . . ?
C7 B8 H8C 122.0 . . ?
B5 B8 H8C 120.8 . . ?
B4 B8 H8C 121.1 . . ?
B9 B8 H8C 131.1 . . ?
B7 B8 H8C 131.3 . . ?
C7 B9 B2 108.70(15) . . ?
C7 B9 B5 107.62(15) . . ?
B2 B9 B5 61.49(12) . . ?
C7 B9 B6 55.34(11) . . ?
B2 B9 B6 59.60(11) . . ?
B5 B9 B6 102.31(14) . . ?
C7 B9 B8 54.55(11) . . ?
B2 B9 B8 102.23(14) . . ?
B5 B9 B8 58.86(12) . . ?
B6 B9 B8 90.20(13) . . ?
C7 B9 H9C 122.2 . . ?
B2 B9 H9C 120.5 . . ?
B5 B9 H9C 121.1 . . ?
B6 B9 H9C 130.5 . . ?
B8 B9 H9C 131.1 . . ?
N1 C7 B8 124.57(15) . . ?
N1 C7 B7 123.93(15) . . ?
B8 C7 B7 70.63(13) . . ?
N1 C7 B6 126.78(15) . . ?
B8 C7 B6 108.62(15) . . ?
B7 C7 B6 69.90(13) . . ?
N1 C7 B9 127.71(15) . . ?
B8 C7 B9 70.33(13) . . ?
B7 C7 B9 108.36(15) . . ?
B6 C7 B9 69.29(13) . . ?
N1 C8 C9 109.90(14) . . ?
N1 C8 H8A 109.7 . . ?
C9 C8 H8A 109.7 . . ?
N1 C8 H8B 109.7 . . ?
C9 C8 H8B 109.7 . . ?
H8A C8 H8B 108.2 . . ?
C8 C9 C14 109.97(15) . . ?
C8 C9 H9A 109.7 . . ?
C14 C9 H9A 109.7 . . ?
C8 C9 H9B 109.7 . . ?
C14 C9 H9B 109.7 . . ?
H9A C9 H9B 108.2 . . ?
N1 C10 C11 110.14(15) . . ?
N1 C10 H10A 109.6 . . ?
C11 C10 H10A 109.6 . . ?
N1 C10 H10B 109.6 . . ?
C11 C10 H10B 109.6 . . ?
H10A C10 H10B 108.1 . . ?
C14 C11 C10 109.73(15) . . ?
C14 C11 H11A 109.7 . . ?
C10 C11 H11A 109.7 . . ?
C14 C11 H11B 109.7 . . ?
C10 C11 H11B 109.7 . . ?
H11A C11 H11B 108.2 . . ?
N1 C12 C13 109.47(15) . . ?
N1 C12 H12A 109.8 . . ?
C13 C12 H12A 109.8 . . ?
N1 C12 H12B 109.8 . . ?
C13 C12 H12B 109.8 . . ?
H12A C12 H12B 108.2 . . ?
C14 C13 C12 110.52(15) . . ?
C14 C13 H13A 109.5 . . ?
C12 C13 H13A 109.5 . . ?
C14 C13 H13B 109.5 . . ?
C12 C13 H13B 109.5 . . ?
H13A C13 H13B 108.1 . . ?
C13 C14 C11 106.94(16) . . ?
C13 C14 C15 110.02(15) . . ?
C11 C14 C15 113.20(16) . . ?
C13 C14 C9 107.23(16) . . ?
C11 C14 C9 107.42(15) . . ?
C15 C14 C9 111.74(16) . . ?
C7 N1 C10 111.05(13) . . ?
C7 N1 C12 110.69(14) . . ?
C10 N1 C12 108.06(14) . . ?
C7 N1 C8 111.07(13) . . ?
C10 N1 C8 107.62(14) . . ?
C12 N1 C8 108.22(14) . . ?
C16 C15 C14 117.14(16) . . ?
C16 C15 H15A 108.0 . . ?
C14 C15 H15A 108.0 . . ?
C16 C15 H15B 108.0 . . ?
C14 C15 H15B 108.0 . . ?
H15A C15 H15B 107.3 . . ?
C15 C16 C17 111.64(16) . . ?
C15 C16 H16A 109.3 . . ?
C17 C16 H16A 109.3 . . ?
C15 C16 H16B 109.3 . . ?
C17 C16 H16B 109.3 . . ?
H16A C16 H16B 108.0 . . ?
C18 C17 C16 114.21(16) . . ?
C18 C17 H17A 108.7 . . ?
C16 C17 H17A 108.7 . . ?
C18 C17 H17B 108.7 . . ?
C16 C17 H17B 108.7 . . ?
H17A C17 H17B 107.6 . . ?
C17 C18 C19 112.56(17) . . ?
C17 C18 H18A 109.1 . . ?
C19 C18 H18A 109.1 . . ?
C17 C18 H18B 109.1 . . ?
C19 C18 H18B 109.1 . . ?
H18A C18 H18B 107.8 . . ?
C18 C19 H19A 109.5 . . ?
C18 C19 H19B 109.5 . . ?
H19A C19 H19B 109.5 . . ?
C18 C19 H19C 109.5 . . ?
H19A C19 H19C 109.5 . . ?
H19B C19 H19C 109.5 . . ?

loop_
_geom_bond_atom_site_label_1
_geom_bond_atom_site_label_2
_geom_bond_distance
_geom_bond_site_symmetry_2
_geom_bond_publ_flag
C1 C2 1.528(3) . ?
C1 H1A 0.9800 . ?
C1 H1B 0.9800 . ?
C1 H1C 0.9800 . ?
C2 C3 1.533(3) . ?
C2 H2A 0.9900 . ?
C2 H2B 0.9900 . ?
C3 C4 1.528(3) . ?
C3 H3A 0.9900 . ?
C3 H3B 0.9900 . ?
C4 C5 1.534(3) . ?
C4 H4A 0.9900 . ?
C4 H4B 0.9900 . ?
C5 C6 1.536(3) . ?
C5 H5A 0.9900 . ?
C5 H5B 0.9900 . ?
C6 B1 1.593(3) . ?
C6 H6A 0.9900 . ?
C6 H6B 0.9900 . ?
B1 B4 1.708(3) . ?
B1 B3 1.713(3) . ?
B1 B5 1.719(3) . ?
B1 B2 1.720(3) . ?
B2 B9 1.802(3) . ?
B2 B6 1.813(3) . ?
B2 B5 1.850(3) . ?
B2 B3 1.852(3) . ?
B2 H2C 1.1200 . ?
B3 B7 1.798(3) . ?
B3 B6 1.808(3) . ?
B3 B4 1.844(3) . ?
B3 H3C 1.1200 . ?
B4 B7 1.810(3) . ?
B4 B8 1.813(3) . ?
B4 B5 1.844(3) . ?
B4 H4C 1.1200 . ?
B5 B8 1.809(3) . ?
B5 B9 1.817(3) . ?
B5 H5C 1.1200 . ?
B6 C7 1.623(3) . ?
B6 B9 1.846(3) . ?
B6 B7 1.855(3) . ?
B6 H6C 1.1200 . ?
B7 C7 1.615(3) . ?
B7 B8 1.866(3) . ?
B7 H7A 1.1200 . ?
B8 C7 1.612(3) . ?
B8 B9 1.864(3) . ?
B8 H8C 1.1200 . ?
B9 C7 1.624(3) . ?
B9 H9C 1.1200 . ?
C7 N1 1.505(2) . ?
C8 N1 1.525(2) . ?
C8 C9 1.544(3) . ?
C8 H8A 0.9900 . ?
C8 H8B 0.9900 . ?
C9 C14 1.545(3) . ?
C9 H9A 0.9900 . ?
C9 H9B 0.9900 . ?
C10 N1 1.524(2) . ?
C10 C11 1.543(2) . ?
C10 H10A 0.9900 . ?
C10 H10B 0.9900 . ?
C11 C14 1.537(3) . ?
C11 H11A 0.9900 . ?
C11 H11B 0.9900 . ?
C12 N1 1.525(2) . ?
C12 C13 1.545(3) . ?
C12 H12A 0.9900 . ?
C12 H12B 0.9900 . ?
C13 C14 1.535(3) . ?
C13 H13A 0.9900 . ?
C13 H13B 0.9900 . ?
C14 C15 1.540(3) . ?
C15 C16 1.528(3) . ?
C15 H15A 0.9900 . ?
C15 H15B 0.9900 . ?
C16 C17 1.533(3) . ?
C16 H16A 0.9900 . ?
C16 H16B 0.9900 . ?
C17 C18 1.525(3) . ?
C17 H17A 0.9900 . ?
C17 H17B 0.9900 . ?
C18 C19 1.534(3) . ?
C18 H18A 0.9900 . ?
C18 H18B 0.9900 . ?
C19 H19A 0.9800 . ?
C19 H19B 0.9800 . ?
C19 H19C 0.9800 . ?

loop_
_geom_torsion_atom_site_label_1
_geom_torsion_atom_site_label_2
_geom_torsion_atom_site_label_3
_geom_torsion_atom_site_label_4
_geom_torsion
_geom_torsion_site_symmetry_1
_geom_torsion_site_symmetry_2
_geom_torsion_site_symmetry_3
_geom_torsion_site_symmetry_4
_geom_torsion_publ_flag
C1 C2 C3 C4 -179.04(16) . . . . ?
C2 C3 C4 C5 -176.32(16) . . . . ?
C3 C4 C5 C6 -178.86(16) . . . . ?
C4 C5 C6 B1 -171.36(16) . . . . ?
C5 C6 B1 B4 144.9(2) . . . . ?
C5 C6 B1 B3 -125.9(2) . . . . ?
C5 C6 B1 B5 56.1(3) . . . . ?
C5 C6 B1 B2 -34.7(3) . . . . ?
C6 B1 B2 B9 146.7(2) . . . . ?
B4 B1 B2 B9 -33.0(2) . . . . ?
B3 B1 B2 B9 -90.11(17) . . . . ?
B5 B1 B2 B9 23.87(16) . . . . ?
C6 B1 B2 B6 -146.3(2) . . . . ?
B4 B1 B2 B6 33.98(19) . . . . ?
B3 B1 B2 B6 -23.14(15) . . . . ?
B5 B1 B2 B6 90.84(16) . . . . ?
C6 B1 B2 B5 122.8(2) . . . . ?
B4 B1 B2 B5 -56.86(14) . . . . ?
B3 B1 B2 B5 -113.98(15) . . . . ?
C6 B1 B2 B3 -123.2(2) . . . . ?
B4 B1 B2 B3 57.12(14) . . . . ?
B5 B1 B2 B3 113.98(15) . . . . ?
C6 B1 B3 B7 -144.48(19) . . . . ?
B4 B1 B3 B7 -23.09(15) . . . . ?
B5 B1 B3 B7 33.9(2) . . . . ?
B2 B1 B3 B7 91.01(16) . . . . ?
C6 B1 B3 B6 147.81(19) . . . . ?
B4 B1 B3 B6 -90.80(16) . . . . ?
B5 B1 B3 B6 -33.8(2) . . . . ?
B2 B1 B3 B6 23.31(15) . . . . ?
C6 B1 B3 B4 -121.4(2) . . . . ?
B5 B1 B3 B4 57.03(14) . . . . ?
B2 B1 B3 B4 114.10(15) . . . . ?
C6 B1 B3 B2 124.5(2) . . . . ?
B4 B1 B3 B2 -114.10(15) . . . . ?
B5 B1 B3 B2 -57.08(14) . . . . ?
B9 B2 B3 B1 109.19(16) . . . . ?
B6 B2 B3 B1 154.87(16) . . . . ?
B5 B2 B3 B1 50.35(13) . . . . ?
B1 B2 B3 B7 -108.89(17) . . . . ?
B9 B2 B3 B7 0.29(18) . . . . ?
B6 B2 B3 B7 45.98(14) . . . . ?
B5 B2 B3 B7 -58.55(16) . . . . ?
B1 B2 B3 B6 -154.87(16) . . . . ?
B9 B2 B3 B6 -45.69(13) . . . . ?
B5 B2 B3 B6 -104.53(14) . . . . ?
B1 B2 B3 B4 -50.16(13) . . . . ?
B9 B2 B3 B4 59.03(15) . . . . ?
B6 B2 B3 B4 104.72(14) . . . . ?
B5 B2 B3 B4 0.19(13) . . . . ?
C6 B1 B4 B7 145.99(19) . . . . ?
B3 B1 B4 B7 22.87(15) . . . . ?
B5 B1 B4 B7 -91.18(17) . . . . ?
B2 B1 B4 B7 -34.3(2) . . . . ?
C6 B1 B4 B8 -146.29(19) . . . . ?
B3 B1 B4 B8 90.59(17) . . . . ?
B5 B1 B4 B8 -23.46(16) . . . . ?
B2 B1 B4 B8 33.4(2) . . . . ?
C6 B1 B4 B5 -122.8(2) . . . . ?
B3 B1 B4 B5 114.04(15) . . . . ?
B2 B1 B4 B5 56.86(14) . . . . ?
C6 B1 B4 B3 123.1(2) . . . . ?
B5 B1 B4 B3 -114.04(15) . . . . ?
B2 B1 B4 B3 -57.18(14) . . . . ?
B7 B3 B4 B1 155.18(17) . . . . ?
B6 B3 B4 B1 108.87(16) . . . . ?
B2 B3 B4 B1 50.36(13) . . . . ?
B1 B3 B4 B7 -155.18(17) . . . . ?
B6 B3 B4 B7 -46.31(14) . . . . ?
B2 B3 B4 B7 -104.82(14) . . . . ?
B1 B3 B4 B8 -109.10(17) . . . . ?
B7 B3 B4 B8 46.08(14) . . . . ?
B6 B3 B4 B8 -0.23(18) . . . . ?
B2 B3 B4 B8 -58.74(16) . . . . ?
B1 B3 B4 B5 -50.55(13) . . . . ?
B7 B3 B4 B5 104.63(14) . . . . ?
B6 B3 B4 B5 58.32(15) . . . . ?
B2 B3 B4 B5 -0.19(13) . . . . ?
C6 B1 B5 B8 144.74(19) . . . . ?
B4 B1 B5 B8 23.45(16) . . . . ?
B3 B1 B5 B8 -33.7(2) . . . . ?
B2 B1 B5 B8 -90.91(17) . . . . ?
C6 B1 B5 B9 -147.88(19) . . . . ?
B4 B1 B5 B9 90.82(17) . . . . ?
B3 B1 B5 B9 33.7(2) . . . . ?
B2 B1 B5 B9 -23.53(16) . . . . ?
C6 B1 B5 B4 121.3(2) . . . . ?
B3 B1 B5 B4 -57.12(14) . . . . ?
B2 B1 B5 B4 -114.35(15) . . . . ?
C6 B1 B5 B2 -124.4(2) . . . . ?
B4 B1 B5 B2 114.35(15) . . . . ?
B3 B1 B5 B2 57.23(14) . . . . ?
B7 B4 B5 B1 108.54(16) . . . . ?
B8 B4 B5 B1 154.71(17) . . . . ?
B3 B4 B5 B1 50.39(13) . . . . ?
B1 B4 B5 B8 -154.71(17) . . . . ?
B7 B4 B5 B8 -46.17(13) . . . . ?
B3 B4 B5 B8 -104.32(14) . . . . ?
B1 B4 B5 B9 -108.24(16) . . . . ?
B7 B4 B5 B9 0.29(17) . . . . ?
B8 B4 B5 B9 46.46(13) . . . . ?
B3 B4 B5 B9 -57.86(15) . . . . ?
B1 B4 B5 B2 -50.20(13) . . . . ?
B7 B4 B5 B2 58.34(15) . . . . ?
B8 B4 B5 B2 104.51(14) . . . . ?
B3 B4 B5 B2 0.19(13) . . . . ?
B9 B2 B5 B1 -154.35(17) . . . . ?
B6 B2 B5 B1 -108.39(16) . . . . ?
B3 B2 B5 B1 -50.15(13) . . . . ?
B1 B2 B5 B8 108.65(17) . . . . ?
B9 B2 B5 B8 -45.70(14) . . . . ?
B6 B2 B5 B8 0.26(17) . . . . ?
B3 B2 B5 B8 58.49(15) . . . . ?
B1 B2 B5 B9 154.35(17) . . . . ?
B6 B2 B5 B9 45.96(13) . . . . ?
B3 B2 B5 B9 104.19(14) . . . . ?
B1 B2 B5 B4 49.96(13) . . . . ?
B9 B2 B5 B4 -104.38(14) . . . . ?
B6 B2 B5 B4 -58.43(15) . . . . ?
B3 B2 B5 B4 -0.19(13) . . . . ?
B1 B3 B6 C7 78.7(2) . . . . ?
B7 B3 B6 C7 -25.82(15) . . . . ?
B4 B3 B6 C7 19.17(19) . . . . ?
B2 B3 B6 C7 101.52(16) . . . . ?
B1 B3 B6 B2 -22.82(15) . . . . ?
B7 B3 B6 B2 -127.33(15) . . . . ?
B4 B3 B6 B2 -82.35(15) . . . . ?
B1 B3 B6 B9 21.5(2) . . . . ?
B7 B3 B6 B9 -83.02(14) . . . . ?
B4 B3 B6 B9 -38.04(17) . . . . ?
B2 B3 B6 B9 44.31(13) . . . . ?
B1 B3 B6 B7 104.51(18) . . . . ?
B4 B3 B6 B7 44.99(14) . . . . ?
B2 B3 B6 B7 127.33(15) . . . . ?
B1 B2 B6 C7 -78.09(19) . . . . ?
B9 B2 B6 C7 26.45(14) . . . . ?
B5 B2 B6 C7 -18.51(18) . . . . ?
B3 B2 B6 C7 -100.72(16) . . . . ?
B1 B2 B6 B3 22.63(15) . . . . ?
B9 B2 B6 B3 127.17(15) . . . . ?
B5 B2 B6 B3 82.21(14) . . . . ?
B1 B2 B6 B9 -104.54(17) . . . . ?
B5 B2 B6 B9 -44.96(13) . . . . ?
B3 B2 B6 B9 -127.17(15) . . . . ?
B1 B2 B6 B7 -21.42(18) . . . . ?
B9 B2 B6 B7 83.12(14) . . . . ?
B5 B2 B6 B7 38.16(16) . . . . ?
B3 B2 B6 B7 -44.05(13) . . . . ?
B1 B3 B7 C7 -78.3(2) . . . . ?
B6 B3 B7 C7 26.09(15) . . . . ?
B4 B3 B7 C7 -100.79(17) . . . . ?
B2 B3 B7 C7 -18.4(2) . . . . ?
B1 B3 B7 B4 22.49(15) . . . . ?
B6 B3 B7 B4 126.88(15) . . . . ?
B2 B3 B7 B4 82.34(15) . . . . ?
B1 B3 B7 B6 -104.39(18) . . . . ?
B4 B3 B7 B6 -126.88(15) . . . . ?
B2 B3 B7 B6 -44.54(13) . . . . ?
B1 B3 B7 B8 -21.9(2) . . . . ?
B6 B3 B7 B8 82.53(14) . . . . ?
B4 B3 B7 B8 -44.35(13) . . . . ?
B2 B3 B7 B8 37.99(17) . . . . ?
B1 B4 B7 C7 79.30(19) . . . . ?
B8 B4 B7 C7 -25.37(14) . . . . ?
B5 B4 B7 C7 19.27(18) . . . . ?
B3 B4 B7 C7 101.80(16) . . . . ?
B1 B4 B7 B3 -22.50(15) . . . . ?
B8 B4 B7 B3 -127.16(15) . . . . ?
B5 B4 B7 B3 -82.52(14) . . . . ?
B1 B4 B7 B6 22.21(19) . . . . ?
B8 B4 B7 B6 -82.46(14) . . . . ?
B5 B4 B7 B6 -37.82(16) . . . . ?
B3 B4 B7 B6 44.71(13) . . . . ?
B1 B4 B7 B8 104.67(17) . . . . ?
B5 B4 B7 B8 44.64(13) . . . . ?
B3 B4 B7 B8 127.16(15) . . . . ?
B3 B6 B7 C7 -149.51(17) . . . . ?
B2 B6 B7 C7 -103.89(16) . . . . ?
B9 B6 B7 C7 -45.57(12) . . . . ?
C7 B6 B7 B3 149.51(17) . . . . ?
B2 B6 B7 B3 45.62(13) . . . . ?
B9 B6 B7 B3 103.94(14) . . . . ?
C7 B6 B7 B4 103.57(16) . . . . ?
B3 B6 B7 B4 -45.94(13) . . . . ?
B2 B6 B7 B4 -0.32(16) . . . . ?
B9 B6 B7 B4 58.00(14) . . . . ?
C7 B6 B7 B8 45.32(12) . . . . ?
B3 B6 B7 B8 -104.19(14) . . . . ?
B2 B6 B7 B8 -58.56(14) . . . . ?
B9 B6 B7 B8 -0.24(13) . . . . ?
B1 B5 B8 C7 77.9(2) . . . . ?
B9 B5 B8 C7 -25.78(14) . . . . ?
B4 B5 B8 C7 100.78(16) . . . . ?
B2 B5 B8 C7 18.22(19) . . . . ?
B1 B5 B8 B4 -22.84(15) . . . . ?
B9 B5 B8 B4 -126.56(15) . . . . ?
B2 B5 B8 B4 -82.56(15) . . . . ?
B1 B5 B8 B9 103.72(17) . . . . ?
B4 B5 B8 B9 126.56(15) . . . . ?
B2 B5 B8 B9 44.00(13) . . . . ?
B1 B5 B8 B7 21.4(2) . . . . ?
B9 B5 B8 B7 -82.30(14) . . . . ?
B4 B5 B8 B7 44.26(13) . . . . ?
B2 B5 B8 B7 -38.30(17) . . . . ?
B1 B4 B8 C7 -78.7(2) . . . . ?
B7 B4 B8 C7 25.42(14) . . . . ?
B5 B4 B8 C7 -101.70(16) . . . . ?
B3 B4 B8 C7 -18.93(19) . . . . ?
B1 B4 B8 B5 23.04(16) . . . . ?
B7 B4 B8 B5 127.12(15) . . . . ?
B3 B4 B8 B5 82.77(15) . . . . ?
B1 B4 B8 B9 -21.8(2) . . . . ?
B7 B4 B8 B9 82.27(14) . . . . ?
B5 B4 B8 B9 -44.85(13) . . . . ?
B3 B4 B8 B9 37.92(17) . . . . ?
B1 B4 B8 B7 -104.08(18) . . . . ?
B5 B4 B8 B7 -127.12(15) . . . . ?
B3 B4 B8 B7 -44.35(13) . . . . ?
B3 B7 B8 C7 -104.28(16) . . . . ?
B4 B7 B8 C7 -150.00(17) . . . . ?
B6 B7 B8 C7 -45.78(12) . . . . ?
C7 B7 B8 B5 104.45(16) . . . . ?
B3 B7 B8 B5 0.17(17) . . . . ?
B4 B7 B8 B5 -45.55(14) . . . . ?
B6 B7 B8 B5 58.67(15) . . . . ?
C7 B7 B8 B4 150.00(17) . . . . ?
B3 B7 B8 B4 45.72(14) . . . . ?
B6 B7 B8 B4 104.22(14) . . . . ?
C7 B7 B8 B9 46.02(12) . . . . ?
B3 B7 B8 B9 -58.26(15) . . . . ?
B4 B7 B8 B9 -103.98(14) . . . . ?
B6 B7 B8 B9 0.24(13) . . . . ?
B1 B2 B9 C7 77.09(19) . . . . ?
B6 B2 B9 C7 -26.52(14) . . . . ?
B5 B2 B9 C7 100.36(16) . . . . ?
B3 B2 B9 C7 17.85(18) . . . . ?
B1 B2 B9 B5 -23.27(16) . . . . ?
B6 B2 B9 B5 -126.88(15) . . . . ?
B3 B2 B9 B5 -82.51(15) . . . . ?
B1 B2 B9 B6 103.62(18) . . . . ?
B5 B2 B9 B6 126.88(15) . . . . ?
B3 B2 B9 B6 44.37(13) . . . . ?
B1 B2 B9 B8 20.7(2) . . . . ?
B6 B2 B9 B8 -82.93(14) . . . . ?
B5 B2 B9 B8 43.95(13) . . . . ?
B3 B2 B9 B8 -38.56(17) . . . . ?
B1 B5 B9 C7 -78.97(19) . . . . ?
B8 B5 B9 C7 25.45(13) . . . . ?
B4 B5 B9 C7 -19.65(17) . . . . ?
B2 B5 B9 C7 -102.14(16) . . . . ?
B1 B5 B9 B2 23.17(15) . . . . ?
B8 B5 B9 B2 127.59(15) . . . . ?
B4 B5 B9 B2 82.49(14) . . . . ?
B1 B5 B9 B6 -21.8(2) . . . . ?
B8 B5 B9 B6 82.67(14) . . . . ?
B4 B5 B9 B6 37.57(16) . . . . ?
B2 B5 B9 B6 -44.92(13) . . . . ?
B1 B5 B9 B8 -104.42(18) . . . . ?
B4 B5 B9 B8 -45.10(13) . . . . ?
B2 B5 B9 B8 -127.59(15) . . . . ?
B3 B6 B9 C7 103.29(16) . . . . ?
B2 B6 B9 C7 149.05(16) . . . . ?
B7 B6 B9 C7 45.20(12) . . . . ?
C7 B6 B9 B2 -149.05(16) . . . . ?
B3 B6 B9 B2 -45.76(13) . . . . ?
B7 B6 B9 B2 -103.85(14) . . . . ?
C7 B6 B9 B5 -103.05(15) . . . . ?
B3 B6 B9 B5 0.24(17) . . . . ?
B2 B6 B9 B5 46.00(13) . . . . ?
B7 B6 B9 B5 -57.85(15) . . . . ?
C7 B6 B9 B8 -44.96(12) . . . . ?
B3 B6 B9 B8 58.34(15) . . . . ?
B2 B6 B9 B8 104.10(14) . . . . ?
B7 B6 B9 B8 0.24(13) . . . . ?
B5 B8 B9 C7 -149.82(16) . . . . ?
B4 B8 B9 C7 -103.86(16) . . . . ?
B7 B8 B9 C7 -45.76(12) . . . . ?
C7 B8 B9 B2 104.38(15) . . . . ?
B5 B8 B9 B2 -45.44(13) . . . . ?
B4 B8 B9 B2 0.52(17) . . . . ?
B7 B8 B9 B2 58.62(15) . . . . ?
C7 B8 B9 B5 149.82(16) . . . . ?
B4 B8 B9 B5 45.96(13) . . . . ?
B7 B8 B9 B5 104.06(14) . . . . ?
C7 B8 B9 B6 45.52(12) . . . . ?
B5 B8 B9 B6 -104.30(14) . . . . ?
B4 B8 B9 B6 -58.34(15) . . . . ?
B7 B8 B9 B6 -0.24(13) . . . . ?
B5 B8 C7 N1 149.98(16) . . . . ?
B4 B8 C7 N1 -145.20(16) . . . . ?
B9 B8 C7 N1 122.86(19) . . . . ?
B7 B8 C7 N1 -118.44(19) . . . . ?
B5 B8 C7 B7 -91.58(16) . . . . ?
B4 B8 C7 B7 -26.76(15) . . . . ?
B9 B8 C7 B7 -118.70(14) . . . . ?
B5 B8 C7 B6 -31.8(2) . . . . ?
B4 B8 C7 B6 33.0(2) . . . . ?
B9 B8 C7 B6 -58.89(14) . . . . ?
B7 B8 C7 B6 59.81(15) . . . . ?
B5 B8 C7 B9 27.12(14) . . . . ?
B4 B8 C7 B9 91.93(16) . . . . ?
B7 B8 C7 B9 118.70(14) . . . . ?
B3 B7 C7 N1 -148.88(16) . . . . ?
B4 B7 C7 N1 146.03(16) . . . . ?
B6 B7 C7 N1 -121.48(19) . . . . ?
B8 B7 C7 N1 119.24(19) . . . . ?
B3 B7 C7 B8 91.88(16) . . . . ?
B4 B7 C7 B8 26.79(15) . . . . ?
B6 B7 C7 B8 119.28(15) . . . . ?
B3 B7 C7 B6 -27.40(15) . . . . ?
B4 B7 C7 B6 -92.49(16) . . . . ?
B8 B7 C7 B6 -119.28(15) . . . . ?
B3 B7 C7 B9 31.4(2) . . . . ?
B4 B7 C7 B9 -33.70(19) . . . . ?
B6 B7 C7 B9 58.79(14) . . . . ?
B8 B7 C7 B9 -60.49(14) . . . . ?
B3 B6 C7 N1 145.03(17) . . . . ?
B2 B6 C7 N1 -149.91(16) . . . . ?
B9 B6 C7 N1 -122.3(2) . . . . ?
B7 B6 C7 N1 117.9(2) . . . . ?
B3 B6 C7 B8 -33.2(2) . . . . ?
B2 B6 C7 B8 31.89(19) . . . . ?
B9 B6 C7 B8 59.53(15) . . . . ?
B7 B6 C7 B8 -60.26(15) . . . . ?
B3 B6 C7 B7 27.10(15) . . . . ?
B2 B6 C7 B7 92.15(16) . . . . ?
B9 B6 C7 B7 119.80(15) . . . . ?
B3 B6 C7 B9 -92.70(16) . . . . ?
B2 B6 C7 B9 -27.64(14) . . . . ?
B7 B6 C7 B9 -119.80(15) . . . . ?
B2 B9 C7 N1 149.04(16) . . . . ?
B5 B9 C7 N1 -145.88(16) . . . . ?
B6 B9 C7 N1 121.1(2) . . . . ?
B8 B9 C7 N1 -119.0(2) . . . . ?
B2 B9 C7 B8 -91.92(16) . . . . ?
B5 B9 C7 B8 -26.84(14) . . . . ?
B6 B9 C7 B8 -119.84(14) . . . . ?
B2 B9 C7 B7 -31.24(19) . . . . ?
B5 B9 C7 B7 33.84(18) . . . . ?
B6 B9 C7 B7 -59.16(14) . . . . ?
B8 B9 C7 B7 60.68(14) . . . . ?
B2 B9 C7 B6 27.92(15) . . . . ?
B5 B9 C7 B6 93.00(15) . . . . ?
B8 B9 C7 B6 119.84(14) . . . . ?
N1 C8 C9 C14 -18.5(2) . . . . ?
N1 C10 C11 C14 -19.4(2) . . . . ?
N1 C12 C13 C14 -18.5(2) . . . . ?
C12 C13 C14 C11 -46.9(2) . . . . ?
C12 C13 C14 C15 -170.26(16) . . . . ?
C12 C13 C14 C9 68.0(2) . . . . ?
C10 C11 C14 C13 68.68(19) . . . . ?
C10 C11 C14 C15 -170.00(16) . . . . ?
C10 C11 C14 C9 -46.2(2) . . . . ?
C8 C9 C14 C13 -46.5(2) . . . . ?
C8 C9 C14 C11 68.2(2) . . . . ?
C8 C9 C14 C15 -167.11(16) . . . . ?
B8 C7 N1 C10 49.6(2) . . . . ?
B7 C7 N1 C10 -39.2(2) . . . . ?
B6 C7 N1 C10 -128.35(18) . . . . ?
B9 C7 N1 C10 140.51(17) . . . . ?
B8 C7 N1 C12 -70.5(2) . . . . ?
B7 C7 N1 C12 -159.20(16) . . . . ?
B6 C7 N1 C12 111.62(19) . . . . ?
B9 C7 N1 C12 20.5(2) . . . . ?
B8 C7 N1 C8 169.30(17) . . . . ?
B7 C7 N1 C8 80.6(2) . . . . ?
B6 C7 N1 C8 -8.6(2) . . . . ?
B9 C7 N1 C8 -99.8(2) . . . . ?
C11 C10 N1 C7 -168.50(14) . . . . ?
C11 C10 N1 C12 -46.92(19) . . . . ?
C11 C10 N1 C8 69.74(18) . . . . ?
C13 C12 N1 C7 -169.61(15) . . . . ?
C13 C12 N1 C10 68.59(18) . . . . ?
C13 C12 N1 C8 -47.68(19) . . . . ?
C9 C8 N1 C7 -169.14(14) . . . . ?
C9 C8 N1 C10 -47.39(18) . . . . ?
C9 C8 N1 C12 69.16(18) . . . . ?
C13 C14 C15 C16 172.07(16) . . . . ?
C11 C14 C15 C16 52.5(2) . . . . ?
C9 C14 C15 C16 -68.9(2) . . . . ?
C14 C15 C16 C17 170.29(16) . . . . ?
C15 C16 C17 C18 166.18(16) . . . . ?
C16 C17 C18 C19 -178.22(17) . . . . ?
